data_1554164
loop_
_publ_author_name
'Serin, Spencer C.'
'Dake, Gregory R.'
'Gates, Derek P.'

_publ_section_title
;
 Addition-Isomerization Polymerization of Chiral Phosphaalkenes:
 Observation of Styrene--Phosphaalkene Linkages in a Random Copolymer
;
_journal_issue 11
_journal_name_full Macromolecules
_journal_page_first 4067
_journal_paper_doi 10.1021/acs.macromol.6b00667
_journal_volume 49
_journal_year 2016
_chemical_absolute_configuration ad
_chemical_formula_moiety 'C28 H30 N O P'
_chemical_formula_sum 'C28 H30 N O P'
_chemical_formula_weight 427.50
_space_group_crystal_system monoclinic
_space_group_IT_number 4
_space_group_name_Hall 'P 2yb'
_space_group_name_H-M_alt 'P 1 21 1'
_atom_sites_solution_hydrogens geom
_atom_sites_solution_primary direct
_atom_sites_solution_secondary difmap
_audit_creation_date 2015-01-13
_audit_creation_method
;
Olex2 1.2
(compiled 2015.01.06 svn.r3119 for OlexSys, GUI svn.r4979)
;
_cell_angle_alpha 90.00
_cell_angle_beta 99.002(4)
_cell_angle_gamma 90.00
_cell_formula_units_Z 2
_cell_length_a 8.5926(16)
_cell_length_b 6.5428(13)
_cell_length_c 20.975(4)
_cell_measurement_reflns_used 6199
_cell_measurement_temperature 90(2)
_cell_measurement_theta_max 27.55
_cell_measurement_theta_min 3.27
_cell_volume 1164.7(4)
_computing_cell_refinement 'SAINT v8.34A (Bruker, 2013)'
_computing_data_reduction 'SAINT v8.34A (Bruker, 2013)'
_computing_molecular_graphics 'Olex2 (Dolomanov et al., 2009)'
_computing_publication_material 'Olex2 (Dolomanov et al., 2009)'
_computing_structure_refinement 'XH (Sheldrick, 2008)'
_computing_structure_solution 'SHELXS-97 (Sheldrick, 1990)'
_diffrn_ambient_temperature 90(2)
_diffrn_detector 'Bruker APEX2 area detector'
_diffrn_detector_area_resol_mean 7.9
_diffrn_detector_type 'Bruker-Nonius APEXII CCD area detector'
_diffrn_measured_fraction_theta_full 0.983
_diffrn_measured_fraction_theta_max 0.980
_diffrn_measurement_device 'Bruker-Nonius APEXII CCD area detector and D8 diffractometer'
_diffrn_measurement_device_type 'Bruker D8 diffractometer'
_diffrn_measurement_method '\w and \f scans'
_diffrn_radiation_monochromator 'TRIUMPH curved-crystal'
_diffrn_radiation_probe x-ray
_diffrn_radiation_type MoK\a
_diffrn_radiation_wavelength 0.71073
_diffrn_reflns_av_R_equivalents 0.0292
_diffrn_reflns_av_unetI/netI 0.0460
_diffrn_reflns_limit_h_max 11
_diffrn_reflns_limit_h_min -11
_diffrn_reflns_limit_k_max 8
_diffrn_reflns_limit_k_min -8
_diffrn_reflns_limit_l_max 27
_diffrn_reflns_limit_l_min -27
_diffrn_reflns_number 9603
_diffrn_reflns_theta_full 26.00
_diffrn_reflns_theta_max 27.57
_diffrn_reflns_theta_min 2.40
_diffrn_source 'sealed X-ray tube'
_diffrn_standards_number 0
_exptl_absorpt_coefficient_mu 0.138
_exptl_absorpt_correction_T_max 0.7456
_exptl_absorpt_correction_T_min 0.6900
_exptl_absorpt_correction_type multi-scan
_exptl_absorpt_process_details
;
SADABS-2014/5 (Bruker,2014/5) was used for absorption correction.
wR2(int) was 0.0468 before and 0.0411 after correction.
The Ratio of minimum to maximum transmission is 0.9254.
The \l/2 correction factor is 0.00150.
;
_exptl_crystal_colour yellow
_exptl_crystal_density_diffrn 1.219
_exptl_crystal_density_method 'not measured'
_exptl_crystal_description irregular
_exptl_crystal_F_000 456
_exptl_crystal_size_max 0.1
_exptl_crystal_size_mid 0.1
_exptl_crystal_size_min 0.05
_refine_diff_density_max 0.425
_refine_diff_density_min -0.206
_refine_diff_density_rms 0.044
_refine_ls_abs_structure_details 'Flack H D (1983), Acta Cryst. A39, 876-881'
_refine_ls_abs_structure_Flack 0.08(8)
_refine_ls_extinction_method none
_refine_ls_goodness_of_fit_ref 1.022
_refine_ls_hydrogen_treatment constr
_refine_ls_matrix_type full
_refine_ls_number_parameters 285
_refine_ls_number_reflns 4954
_refine_ls_number_restraints 1
_refine_ls_restrained_S_all 1.022
_refine_ls_R_factor_all 0.0461
_refine_ls_R_factor_gt 0.0382
_refine_ls_shift/su_max 0.000
_refine_ls_shift/su_mean 0.000
_refine_ls_structure_factor_coef Fsqd
_refine_ls_weighting_details 'calc w=1/[\s^2^(Fo^2^)+(0.0505P)^2^+0.0905P] where P=(Fo^2^+2Fc^2^)/3'
_refine_ls_weighting_scheme calc
_refine_ls_wR_factor_gt 0.0866
_refine_ls_wR_factor_ref 0.0904
_reflns_number_gt 4454
_reflns_number_total 4954
_reflns_threshold_expression >2sigma(I)
_cod_data_source_file ma6b00667_si_001.cif
_cod_data_source_block mo_dg239_1_0m_a
_cod_depositor_comments
;
The following automatic conversions were performed:

data item '_diffrn_radiation_probe' value 'X-ray' was changed to
'x-ray' in accordance with the
/home/saulius/struct/COD-crude-data/automatic-downloads/DataCite-retrospective/ACS/depositions/lib/dictionaries/cif_core.dic
dictionary named 'cif_core.dic' version 2.4.2 last updated on
2011-04-26.

Automatic conversion script
Id: cif_fix_values 6909 2019-04-08 15:41:33Z antanas 
;
_cod_database_code 1554164
_olex2_refinement_description
;
1. Fixed Uiso
 At 1.2 times of:
  All C(H) groups, All C(H,H) groups
 At 1.5 times of:
  All C(H,H,H) groups
2.a Ternary CH refined with riding coordinates:
 C17(H17), C16(H16)
2.b Secondary CH2 refined with riding coordinates:
 C15(H15A,H15B)
2.c Aromatic/amide H refined with riding coordinates:
 C9(H9), C22(H22), C13(H13), C24(H24), C12(H12), C7(H7), C3(H3), C11(H11),
 C6(H6), C4(H4), C5(H5)
2.d Idealised Me refined as rotating group:
 C26(H26A,H26B,H26C), C28(H28A,H28B,H28C), C19(H19A,H19B,H19C), C27(H27A,H27B,
 H27C), C18(H18A,H18B,H18C)
;
_olex2_submission_special_instructions 'No special instructions were received'

loop_
_space_group_symop_id
_space_group_symop_operation_xyz
1 'x, y, z'
2 '-x, y+1/2, -z'

loop_
_atom_site_label
_atom_site_type_symbol
_atom_site_fract_x
_atom_site_fract_y
_atom_site_fract_z
_atom_site_U_iso_or_equiv
_atom_site_adp_type
_atom_site_occupancy
_atom_site_calc_flag
_atom_site_refinement_flags_posn
P1 P 0.17326(5) 0.46590(8) 0.11438(2) 0.01632(12) Uani 1 d .
O1 O 0.56398(16) 0.3035(2) 0.39796(6) 0.0203(3) Uani 1 d .
N1 N 0.66837(18) 0.6009(3) 0.43926(8) 0.0176(3) Uani 1 d .
C10 C 0.4850(2) 0.6103(3) 0.33881(9) 0.0138(4) Uani 1 d .
C20 C 0.35684(19) 0.5871(3) 0.09971(8) 0.0144(4) Uani 1 d .
C14 C 0.5757(2) 0.5104(3) 0.39547(9) 0.0143(4) Uani 1 d .
C8 C 0.29504(19) 0.6024(3) 0.24052(8) 0.0132(4) Uani 1 d .
C21 C 0.5030(2) 0.4969(3) 0.12189(8) 0.0151(4) Uani 1 d .
C9 C 0.37296(19) 0.5069(3) 0.29600(8) 0.0134(4) Uani 1 d .
H9 H 0.3493 0.3718 0.3044 0.016 Uiso 1 calc R
C25 C 0.3500(2) 0.7681(3) 0.06321(9) 0.0145(4) Uani 1 d .
C1 C 0.17743(18) 0.4877(3) 0.19504(8) 0.0142(4) Uani 1 d .
C22 C 0.6396(2) 0.5957(3) 0.11111(8) 0.0165(4) Uani 1 d .
H22 H 0.7368 0.5374 0.1268 0.020 Uiso 1 calc R
C13 C 0.3304(2) 0.8063(3) 0.22965(9) 0.0160(4) Uani 1 d .
H13 H 0.2812 0.8718 0.1926 0.019 Uiso 1 calc R
C23 C 0.6353(2) 0.7773(3) 0.07780(9) 0.0157(4) Uani 1 d .
C24 C 0.4890(2) 0.8603(3) 0.05282(9) 0.0157(4) Uani 1 d .
H24 H 0.4847 0.9800 0.0287 0.019 Uiso 1 calc R
C2 C 0.05331(19) 0.3829(3) 0.22479(9) 0.0157(4) Uani 1 d .
C12 C 0.4380(2) 0.9121(3) 0.27345(9) 0.0203(4) Uani 1 d .
H12 H 0.4580 1.0492 0.2663 0.024 Uiso 1 calc R
C17 C 0.7535(2) 0.4907(3) 0.55339(9) 0.0194(4) Uani 1 d .
H17 H 0.6453 0.4898 0.5628 0.023 Uiso 1 calc R
C16 C 0.7476(2) 0.4416(3) 0.48233(9) 0.0181(4) Uani 1 d .
H16 H 0.8558 0.4266 0.4736 0.022 Uiso 1 calc R
C7 C 0.0035(2) 0.1858(3) 0.20804(10) 0.0205(4) Uani 1 d .
H7 H 0.0458 0.1167 0.1760 0.025 Uiso 1 calc R
C26 C 0.1950(2) 0.8677(3) 0.03661(10) 0.0207(4) Uani 1 d .
H26A H 0.1205 0.7647 0.0195 0.031 Uiso 1 calc GR
H26B H 0.2103 0.9613 0.0029 0.031 Uiso 1 calc GR
H26C H 0.1557 0.9405 0.0705 0.031 Uiso 1 calc GR
C28 C 0.7852(2) 0.8843(3) 0.06728(9) 0.0214(4) Uani 1 d .
H28A H 0.8730 0.8264 0.0954 0.032 Uiso 1 calc GR
H28B H 0.7774 1.0273 0.0766 0.032 Uiso 1 calc GR
H28C H 0.8003 0.8673 0.0232 0.032 Uiso 1 calc GR
C19 C 0.8466(2) 0.3265(4) 0.59508(10) 0.0270(5) Uani 1 d .
H19A H 0.7994 0.1953 0.5847 0.041 Uiso 1 calc GR
H19B H 0.8455 0.3561 0.6398 0.041 Uiso 1 calc GR
H19C H 0.9535 0.3252 0.5869 0.041 Uiso 1 calc GR
C3 C -0.0136(2) 0.4846(4) 0.27229(9) 0.0213(4) Uani 1 d .
H3 H 0.0186 0.6170 0.2840 0.026 Uiso 1 calc R
C11 C 0.5159(2) 0.8153(3) 0.32775(9) 0.0184(4) Uani 1 d .
H11 H 0.5889 0.8868 0.3569 0.022 Uiso 1 calc R
C6 C -0.1087(2) 0.0911(4) 0.23865(11) 0.0284(5) Uani 1 d .
H6 H -0.1410 -0.0414 0.2272 0.034 Uiso 1 calc R
C15 C 0.6558(2) 0.2477(3) 0.45977(10) 0.0229(4) Uani 1 d .
H15A H 0.7270 0.1358 0.4548 0.027 Uiso 1 calc R
H15B H 0.5875 0.2075 0.4903 0.027 Uiso 1 calc R
C4 C -0.1271(2) 0.3914(4) 0.30220(10) 0.0284(5) Uani 1 d .
H4 H -0.1727 0.4618 0.3331 0.034 Uiso 1 calc R
C5 C -0.1727(2) 0.1924(4) 0.28600(10) 0.0307(5) Uani 1 d .
H5 H -0.2463 0.1274 0.3071 0.037 Uiso 1 calc R
C27 C 0.5180(2) 0.2967(3) 0.15750(10) 0.0208(4) Uani 1 d .
H27A H 0.5123 0.3201 0.2023 0.031 Uiso 1 calc GR
H27B H 0.6174 0.2348 0.1536 0.031 Uiso 1 calc GR
H27C H 0.4340 0.2074 0.1394 0.031 Uiso 1 calc GR
C18 C 0.8227(3) 0.7015(4) 0.56998(11) 0.0290(5) Uani 1 d .
H18A H 0.9272 0.7081 0.5592 0.043 Uiso 1 calc GR
H18B H 0.8270 0.7264 0.6153 0.043 Uiso 1 calc GR
H18C H 0.7577 0.8032 0.5459 0.043 Uiso 1 calc GR

loop_
_atom_site_aniso_label
_atom_site_aniso_U_11
_atom_site_aniso_U_22
_atom_site_aniso_U_33
_atom_site_aniso_U_23
_atom_site_aniso_U_13
_atom_site_aniso_U_12
P1 0.0145(2) 0.0204(3) 0.0141(2) -0.0004(2) 0.00217(16) -0.0045(2)
O1 0.0270(7) 0.0133(7) 0.0185(7) 0.0007(6) -0.0028(5) -0.0021(6)
N1 0.0205(8) 0.0168(8) 0.0151(8) 0.0015(7) 0.0012(6) -0.0023(7)
C10 0.0145(8) 0.0147(9) 0.0128(8) -0.0006(8) 0.0043(6) -0.0016(7)
C20 0.0130(8) 0.0190(10) 0.0116(8) -0.0026(8) 0.0036(6) -0.0021(7)
C14 0.0153(8) 0.0121(10) 0.0166(9) 0.0002(8) 0.0052(7) -0.0020(7)
C8 0.0124(8) 0.0154(9) 0.0129(9) -0.0005(8) 0.0054(6) 0.0008(7)
C21 0.0180(8) 0.0159(10) 0.0115(8) -0.0011(8) 0.0029(6) 0.0014(8)
C9 0.0141(8) 0.0114(10) 0.0153(8) -0.0010(7) 0.0045(6) -0.0017(7)
C25 0.0154(8) 0.0166(9) 0.0121(9) -0.0016(8) 0.0040(7) 0.0023(7)
C1 0.0132(7) 0.0123(9) 0.0176(8) 0.0014(8) 0.0036(6) 0.0016(7)
C22 0.0132(8) 0.0223(10) 0.0138(9) -0.0016(8) 0.0018(7) 0.0035(8)
C13 0.0173(9) 0.0161(10) 0.0146(9) 0.0015(8) 0.0028(7) 0.0001(7)
C23 0.0149(9) 0.0204(10) 0.0125(9) -0.0036(8) 0.0048(7) -0.0015(7)
C24 0.0173(9) 0.0145(9) 0.0161(9) -0.0005(8) 0.0056(7) 0.0005(7)
C2 0.0106(8) 0.0200(10) 0.0156(9) 0.0039(8) -0.0008(6) -0.0012(7)
C12 0.0266(10) 0.0135(10) 0.0213(10) 0.0009(8) 0.0055(8) -0.0024(8)
C17 0.0190(8) 0.0213(11) 0.0176(9) -0.0004(9) 0.0014(7) -0.0020(8)
C16 0.0160(8) 0.0168(11) 0.0214(9) 0.0016(9) 0.0029(7) -0.0005(8)
C7 0.0154(9) 0.0210(10) 0.0242(11) 0.0033(9) -0.0004(8) -0.0011(8)
C26 0.0155(9) 0.0249(11) 0.0218(10) 0.0044(9) 0.0032(7) 0.0043(8)
C28 0.0147(9) 0.0287(11) 0.0212(10) 0.0010(9) 0.0043(7) -0.0040(8)
C19 0.0295(11) 0.0305(13) 0.0203(11) 0.0037(10) 0.0017(8) 0.0000(9)
C3 0.0147(8) 0.0293(12) 0.0194(9) -0.0010(10) 0.0014(7) -0.0008(9)
C11 0.0209(9) 0.0168(10) 0.0171(10) -0.0033(8) 0.0022(7) -0.0082(8)
C6 0.0203(9) 0.0267(12) 0.0352(12) 0.0111(10) -0.0050(8) -0.0100(9)
C15 0.0302(11) 0.0177(11) 0.0177(10) 0.0025(8) -0.0056(8) -0.0004(9)
C4 0.0166(9) 0.0509(15) 0.0181(10) 0.0009(10) 0.0038(7) -0.0022(9)
C5 0.0152(9) 0.0518(15) 0.0245(11) 0.0162(11) 0.0011(8) -0.0109(10)
C27 0.0225(9) 0.0189(10) 0.0218(10) 0.0034(9) 0.0061(8) 0.0050(8)
C18 0.0367(12) 0.0275(12) 0.0204(11) -0.0035(10) -0.0032(9) -0.0039(10)

loop_
_atom_type_symbol
_atom_type_description
_atom_type_scat_dispersion_real
_atom_type_scat_dispersion_imag
_atom_type_scat_source
C C 0.0033 0.0016 'International Tables Vol C Tables 4.2.6.8 and 6.1.1.4'
H H 0.0000 0.0000 'International Tables Vol C Tables 4.2.6.8 and 6.1.1.4'
N N 0.0061 0.0033 'International Tables Vol C Tables 4.2.6.8 and 6.1.1.4'
O O 0.0106 0.0060 'International Tables Vol C Tables 4.2.6.8 and 6.1.1.4'
P P 0.1023 0.0942 'International Tables Vol C Tables 4.2.6.8 and 6.1.1.4'

loop_
_geom_angle_atom_site_label_1
_geom_angle_atom_site_label_2
_geom_angle_atom_site_label_3
_geom_angle
C1 P1 C20 104.31(8)
C14 O1 C15 104.54(14)
C14 N1 C16 106.98(16)
C9 C10 C14 122.29(17)
C9 C10 C11 119.53(17)
C11 C10 C14 118.16(16)
C21 C20 P1 120.80(15)
C21 C20 C25 119.67(16)
C25 C20 P1 119.47(13)
O1 C14 C10 116.17(16)
N1 C14 O1 118.72(17)
N1 C14 C10 125.00(16)
C9 C8 C1 120.00(16)
C13 C8 C9 118.41(17)
C13 C8 C1 121.59(17)
C20 C21 C27 122.39(16)
C22 C21 C20 119.11(18)
C22 C21 C27 118.50(16)
C10 C9 C8 121.04(16)
C10 C9 H9 119.5
C8 C9 H9 119.5
C20 C25 C26 121.60(16)
C24 C25 C20 119.27(16)
C24 C25 C26 119.11(17)
C8 C1 P1 126.30(13)
C8 C1 C2 115.21(15)
C2 C1 P1 118.48(13)
C21 C22 H22 119.1
C23 C22 C21 121.86(17)
C23 C22 H22 119.1
C8 C13 H13 119.7
C12 C13 C8 120.69(18)
C12 C13 H13 119.7
C22 C23 C24 118.60(16)
C22 C23 C28 121.18(17)
C24 C23 C28 120.22(18)
C25 C24 C23 121.33(18)
C25 C24 H24 119.3
C23 C24 H24 119.3
C7 C2 C1 122.44(17)
C7 C2 C3 118.64(18)
C3 C2 C1 118.90(17)
C13 C12 H12 119.8
C11 C12 C13 120.39(18)
C11 C12 H12 119.8
C16 C17 H17 108.0
C16 C17 C19 110.31(17)
C16 C17 C18 111.61(17)
C19 C17 H17 108.0
C18 C17 H17 108.0
C18 C17 C19 110.80(16)
N1 C16 C17 113.18(16)
N1 C16 H16 108.5
N1 C16 C15 103.33(14)
C17 C16 H16 108.5
C17 C16 C15 114.57(16)
C15 C16 H16 108.5
C2 C7 H7 119.7
C6 C7 C2 120.6(2)
C6 C7 H7 119.7
C25 C26 H26A 109.5
C25 C26 H26B 109.5
C25 C26 H26C 109.5
H26A C26 H26B 109.5
H26A C26 H26C 109.5
H26B C26 H26C 109.5
C23 C28 H28A 109.5
C23 C28 H28B 109.5
C23 C28 H28C 109.5
H28A C28 H28B 109.5
H28A C28 H28C 109.5
H28B C28 H28C 109.5
C17 C19 H19A 109.5
C17 C19 H19B 109.5
C17 C19 H19C 109.5
H19A C19 H19B 109.5
H19A C19 H19C 109.5
H19B C19 H19C 109.5
C2 C3 H3 119.6
C4 C3 C2 120.9(2)
C4 C3 H3 119.6
C10 C11 H11 120.1
C12 C11 C10 119.87(17)
C12 C11 H11 120.1
C7 C6 H6 119.9
C5 C6 C7 120.2(2)
C5 C6 H6 119.9
O1 C15 C16 104.42(15)
O1 C15 H15A 110.9
O1 C15 H15B 110.9
C16 C15 H15A 110.9
C16 C15 H15B 110.9
H15A C15 H15B 108.9
C3 C4 H4 120.1
C3 C4 C5 119.7(2)
C5 C4 H4 120.1
C6 C5 C4 119.95(19)
C6 C5 H5 120.0
C4 C5 H5 120.0
C21 C27 H27A 109.5
C21 C27 H27B 109.5
C21 C27 H27C 109.5
H27A C27 H27B 109.5
H27A C27 H27C 109.5
H27B C27 H27C 109.5
C17 C18 H18A 109.5
C17 C18 H18B 109.5
C17 C18 H18C 109.5
H18A C18 H18B 109.5
H18A C18 H18C 109.5
H18B C18 H18C 109.5

loop_
_geom_bond_atom_site_label_1
_geom_bond_atom_site_label_2
_geom_bond_distance
P1 C20 1.8342(18)
P1 C1 1.6926(17)
O1 C14 1.359(2)
O1 C15 1.455(2)
N1 C14 1.265(2)
N1 C16 1.474(2)
C10 C14 1.469(3)
C10 C9 1.386(2)
C10 C11 1.394(3)
C20 C21 1.400(2)
C20 C25 1.406(3)
C8 C9 1.396(2)
C8 C1 1.481(2)
C8 C13 1.395(3)
C21 C22 1.390(2)
C21 C27 1.503(3)
C9 H9 0.9300
C25 C24 1.385(2)
C25 C26 1.509(2)
C1 C2 1.485(2)
C22 H22 0.9300
C22 C23 1.376(3)
C13 H13 0.9300
C13 C12 1.382(3)
C23 C24 1.394(3)
C23 C28 1.512(2)
C24 H24 0.9300
C2 C7 1.386(3)
C2 C3 1.395(3)
C12 H12 0.9300
C12 C11 1.381(3)
C17 H17 0.9800
C17 C16 1.518(3)
C17 C19 1.529(3)
C17 C18 1.521(3)
C16 H16 0.9800
C16 C15 1.529(3)
C7 H7 0.9300
C7 C6 1.386(3)
C26 H26A 0.9600
C26 H26B 0.9600
C26 H26C 0.9600
C28 H28A 0.9600
C28 H28B 0.9600
C28 H28C 0.9600
C19 H19A 0.9600
C19 H19B 0.9600
C19 H19C 0.9600
C3 H3 0.9300
C3 C4 1.381(3)
C11 H11 0.9300
C6 H6 0.9300
C6 C5 1.378(3)
C15 H15A 0.9700
C15 H15B 0.9700
C4 H4 0.9300
C4 C5 1.386(4)
C5 H5 0.9300
C27 H27A 0.9600
C27 H27B 0.9600
C27 H27C 0.9600
C18 H18A 0.9600
C18 H18B 0.9600
C18 H18C 0.9600

loop_
_geom_torsion_atom_site_label_1
_geom_torsion_atom_site_label_2
_geom_torsion_atom_site_label_3
_geom_torsion_atom_site_label_4
_geom_torsion
P1 C20 C21 C22 -178.55(13)
P1 C20 C21 C27 1.1(2)
P1 C20 C25 C24 179.33(14)
P1 C20 C25 C26 1.1(2)
P1 C1 C2 C7 42.7(2)
P1 C1 C2 C3 -138.59(16)
N1 C16 C15 O1 13.84(19)
C20 P1 C1 C8 6.69(19)
C20 P1 C1 C2 -173.04(14)
C20 C21 C22 C23 -1.7(3)
C20 C25 C24 C23 0.0(3)
C14 O1 C15 C16 -12.62(19)
C14 N1 C16 C17 -134.66(16)
C14 N1 C16 C15 -10.18(19)
C14 C10 C9 C8 -176.21(15)
C14 C10 C11 C12 177.16(16)
C8 C1 C2 C7 -137.02(18)
C8 C1 C2 C3 41.7(2)
C8 C13 C12 C11 2.1(3)
C21 C20 C25 C24 -3.5(3)
C21 C20 C25 C26 178.20(17)
C21 C22 C23 C24 -1.8(3)
C21 C22 C23 C28 179.15(17)
C9 C10 C14 O1 10.8(2)
C9 C10 C14 N1 -173.05(17)
C9 C10 C11 C12 -1.7(3)
C9 C8 C1 P1 -128.22(16)
C9 C8 C1 C2 51.5(2)
C9 C8 C13 C12 -1.2(3)
C25 C20 C21 C22 4.3(3)
C25 C20 C21 C27 -176.05(16)
C1 P1 C20 C21 68.81(17)
C1 P1 C20 C25 -114.08(15)
C1 C8 C9 C10 179.13(15)
C1 C8 C13 C12 178.51(16)
C1 C2 C7 C6 177.70(17)
C1 C2 C3 C4 -178.65(18)
C22 C23 C24 C25 2.7(3)
C13 C8 C9 C10 -1.2(2)
C13 C8 C1 P1 52.1(2)
C13 C8 C1 C2 -128.17(18)
C13 C12 C11 C10 -0.6(3)
C2 C7 C6 C5 0.3(3)
C2 C3 C4 C5 1.5(3)
C17 C16 C15 O1 137.42(16)
C16 N1 C14 O1 2.4(2)
C16 N1 C14 C10 -173.66(15)
C7 C2 C3 C4 0.1(3)
C7 C6 C5 C4 1.3(3)
C26 C25 C24 C23 178.31(17)
C28 C23 C24 C25 -178.30(17)
C19 C17 C16 N1 -176.21(16)
C19 C17 C16 C15 65.7(2)
C3 C2 C7 C6 -1.0(3)
C3 C4 C5 C6 -2.2(3)
C11 C10 C14 O1 -168.02(16)
C11 C10 C14 N1 8.1(3)
C11 C10 C9 C8 2.6(3)
C15 O1 C14 N1 7.1(2)
C15 O1 C14 C10 -176.57(15)
C27 C21 C22 C23 178.71(17)
C18 C17 C16 N1 -52.6(2)
C18 C17 C16 C15 -170.70(16)
